data_7152308
loop_
_publ_author_name
'Wu, Dong-Dong'
'He, Ming-Tao'
'Liu, Qi-Di'
'Wang, Wei'
'Zhou, Jie'
'Wang, Lei'
'Fun, Hoong-Kun'
'Xu, Jian-Hua'
'Zhang, Yan'

_publ_section_title
;
 Photoinduced reactions of bicycloalkylidenes with isatin and
 isoquinolinetrione.
;
_journal_issue 18
_journal_name_full 'Organic &amp; biomolecular chemistry'
_journal_page_first 3626
_journal_page_last 3635
_journal_paper_doi 10.1039/c2ob07158d
_journal_volume 10
_journal_year 2012
_chemical_formula_moiety 'C26 H22 N2 O6'
_chemical_formula_sum 'C26 H22 N2 O6'
_chemical_formula_weight 458.46
_chemical_name_systematic
;
?
;
_space_group_IT_number 15
_symmetry_cell_setting monoclinic
_symmetry_space_group_name_Hall '-C 2yc'
_symmetry_space_group_name_H-M 'C 1 2/c 1'
_atom_sites_solution_hydrogens geom
_atom_sites_solution_primary direct
_atom_sites_solution_secondary difmap
_audit_creation_method SHELXL-97
_cell_angle_alpha 90.00
_cell_angle_beta 104.663(2)
_cell_angle_gamma 90.00
_cell_formula_units_Z 8
_cell_length_a 15.6780(6)
_cell_length_b 9.3043(6)
_cell_length_c 30.2382(13)
_cell_measurement_reflns_used 9955
_cell_measurement_temperature 100.0(1)
_cell_measurement_theta_max 32.60
_cell_measurement_theta_min 2.76
_cell_volume 4267.3(4)
_computing_structure_refinement 'SHELXL-97 (Sheldrick, 2008)'
_computing_structure_solution 'SHELXS-97 (Sheldrick, 2008)'
_diffrn_ambient_temperature 100.0(1)
_diffrn_measured_fraction_theta_full 0.989
_diffrn_measured_fraction_theta_max 0.989
_diffrn_radiation_monochromator graphite
_diffrn_radiation_source 'fine-focus sealed tube'
_diffrn_radiation_type MoK\a
_diffrn_radiation_wavelength 0.71073
_diffrn_reflns_av_R_equivalents 0.0396
_diffrn_reflns_av_sigmaI/netI 0.0291
_diffrn_reflns_limit_h_max 23
_diffrn_reflns_limit_h_min -23
_diffrn_reflns_limit_k_max 13
_diffrn_reflns_limit_k_min -14
_diffrn_reflns_limit_l_max 45
_diffrn_reflns_limit_l_min -45
_diffrn_reflns_number 40080
_diffrn_reflns_theta_full 32.69
_diffrn_reflns_theta_max 32.69
_diffrn_reflns_theta_min 2.69
_exptl_absorpt_coefficient_mu 0.103
_exptl_absorpt_correction_T_max 0.9826
_exptl_absorpt_correction_T_min 0.9585
_exptl_absorpt_correction_type multi-scan
_exptl_crystal_colour colourless
_exptl_crystal_density_diffrn 1.427
_exptl_crystal_density_method 'not measured'
_exptl_crystal_description block
_exptl_crystal_F_000 1920
_exptl_crystal_size_max 0.42
_exptl_crystal_size_mid 0.22
_exptl_crystal_size_min 0.17
_refine_diff_density_max 0.497
_refine_diff_density_min -0.376
_refine_diff_density_rms 0.058
_refine_ls_extinction_method none
_refine_ls_goodness_of_fit_ref 1.032
_refine_ls_hydrogen_treatment constr
_refine_ls_matrix_type full
_refine_ls_number_parameters 309
_refine_ls_number_reflns 7753
_refine_ls_number_restraints 0
_refine_ls_restrained_S_all 1.032
_refine_ls_R_factor_all 0.0503
_refine_ls_R_factor_gt 0.0412
_refine_ls_shift/su_max 0.000
_refine_ls_shift/su_mean 0.000
_refine_ls_structure_factor_coef Fsqd
_refine_ls_weighting_details 'calc w=1/[\s^2^(Fo^2^)+(0.0654P)^2^+2.2018P] where P=(Fo^2^+2Fc^2^)/3'
_refine_ls_weighting_scheme calc
_refine_ls_wR_factor_gt 0.1113
_refine_ls_wR_factor_ref 0.1188
_reflns_number_gt 6551
_reflns_number_total 7753
_reflns_threshold_expression >2sigma(I)
_cod_data_source_file c2ob07158d.txt
_cod_data_source_block mo_wdd30_0m
_cod_depositor_comments
;
The following automatic conversions were performed:

'_symmetry_cell_setting' value 'Monoclinic' changed to 'monoclinic'
according to /home/saulius/struct/CIF-dictionaries/cif_core.dic
dictionary named 'cif_core.dic' version 2.4.1 from 2010-06-29.

Automatic conversion script
Id: cif_fix_values 1715 2011-07-08 13:25:40Z adriana 
;
_cod_original_sg_symbol_H-M 'C 2/c'
_cod_database_code 7152308

loop_
_symmetry_equiv_pos_as_xyz
'x, y, z'
'-x, y, -z+1/2'
'x+1/2, y+1/2, z'
'-x+1/2, y+1/2, -z+1/2'
'-x, -y, -z'
'x, -y, z-1/2'
'-x+1/2, -y+1/2, -z'
'x+1/2, -y+1/2, z-1/2'

loop_
_atom_site_label
_atom_site_type_symbol
_atom_site_fract_x
_atom_site_fract_y
_atom_site_fract_z
_atom_site_U_iso_or_equiv
_atom_site_adp_type
_atom_site_occupancy
_atom_site_symmetry_multiplicity
_atom_site_calc_flag
_atom_site_refinement_flags
O1 O 0.08257(5) 1.03235(7) 0.04801(2) 0.02032(14) Uani 1 1 d .
O2 O 0.15626(8) 0.80463(10) -0.05493(3) 0.0412(2) Uani 1 1 d .
O3 O 0.04444(4) 0.83442(7) 0.11497(2) 0.01440(12) Uani 1 1 d .
O4 O 0.06605(6) 1.27408(8) 0.15329(3) 0.02689(16) Uani 1 1 d .
O5 O 0.10487(4) 0.85068(7) 0.19486(2) 0.01451(12) Uani 1 1 d .
O6 O 0.22642(4) 0.70661(7) 0.15134(2) 0.01460(12) Uani 1 1 d .
N1 N 0.12404(5) 0.82775(8) 0.01355(3) 0.01655(14) Uani 1 1 d .
N2 N 0.12014(5) 1.04890(8) 0.15157(3) 0.01396(13) Uani 1 1 d .
C1 C 0.10302(6) 0.90719(9) 0.04896(3) 0.01479(15) Uani 1 1 d .
C2 C 0.11881(6) 0.67746(10) 0.02308(3) 0.01610(15) Uani 1 1 d .
C3 C 0.12221(7) 0.56046(11) -0.00483(3) 0.02167(18) Uani 1 1 d .
H3A H 0.1322 0.5722 -0.0336 0.026 Uiso 1 1 calc R
C4 C 0.11003(7) 0.42458(11) 0.01200(4) 0.02316(19) Uani 1 1 d .
H4A H 0.1122 0.3444 -0.0061 0.028 Uiso 1 1 calc R
C5 C 0.09483(7) 0.40508(10) 0.05491(3) 0.02125(18) Uani 1 1 d .
H5A H 0.0859 0.3131 0.0650 0.025 Uiso 1 1 calc R
C6 C 0.09292(6) 0.52362(9) 0.08291(3) 0.01773(16) Uani 1 1 d .
H6A H 0.0838 0.5118 0.1119 0.021 Uiso 1 1 calc R
C7 C 0.10486(6) 0.65930(9) 0.06661(3) 0.01449(15) Uani 1 1 d .
C8 C 0.10830(5) 0.80231(9) 0.08882(3) 0.01319(14) Uani 1 1 d .
C9 C 0.18653(5) 0.83538(9) 0.13251(3) 0.01252(14) Uani 1 1 d .
C10 C 0.24396(6) 0.96253(9) 0.13129(3) 0.01419(15) Uani 1 1 d .
C11 C 0.32451(6) 0.97065(11) 0.12044(3) 0.01831(17) Uani 1 1 d .
H11A H 0.3528 0.8881 0.1142 0.022 Uiso 1 1 calc R
C12 C 0.36214(6) 1.10625(12) 0.11916(3) 0.02229(19) Uani 1 1 d .
H12A H 0.4158 1.1148 0.1116 0.027 Uiso 1 1 calc R
C13 C 0.31946(7) 1.22830(11) 0.12919(3) 0.02240(19) Uani 1 1 d .
H13A H 0.3456 1.3176 0.1282 0.027 Uiso 1 1 calc R
C14 C 0.23866(6) 1.22143(10) 0.14072(3) 0.01873(17) Uani 1 1 d .
H14A H 0.2111 1.3038 0.1476 0.022 Uiso 1 1 calc R
C15 C 0.20122(6) 1.08601(9) 0.14140(3) 0.01433(15) Uani 1 1 d .
C16 C 0.11178(5) 0.89295(9) 0.15237(3) 0.01246(14) Uani 1 1 d .
C17 C 0.22948(6) 0.69367(9) 0.19869(3) 0.01415(15) Uani 1 1 d .
C18 C 0.29504(6) 0.58638(11) 0.22294(3) 0.02038(17) Uani 1 1 d .
H18A H 0.3300 0.5368 0.2054 0.024 Uiso 1 1 calc R
H18B H 0.2800 0.5292 0.2467 0.024 Uiso 1 1 calc R
C19 C 0.31191(6) 0.74597(11) 0.23198(3) 0.02006(17) Uani 1 1 d .
H19A H 0.3066 0.7840 0.2610 0.024 Uiso 1 1 calc R
H19B H 0.3567 0.7915 0.2197 0.024 Uiso 1 1 calc R
C20 C 0.14136(6) 0.71033(9) 0.20788(3) 0.01384(14) Uani 1 1 d .
C21 C 0.07667(6) 0.58937(10) 0.20370(3) 0.01804(16) Uani 1 1 d .
H21A H 0.0957 0.4941 0.1974 0.022 Uiso 1 1 calc R
H21B H 0.0149 0.6101 0.1901 0.022 Uiso 1 1 calc R
C22 C 0.11926(6) 0.65570(10) 0.24980(3) 0.01841(16) Uani 1 1 d .
H22A H 0.0829 0.7158 0.2638 0.022 Uiso 1 1 calc R
H22B H 0.1636 0.5998 0.2711 0.022 Uiso 1 1 calc R
C23 C 0.14442(7) 0.88498(11) -0.02560(3) 0.02295(19) Uani 1 1 d .
C24 C 0.15356(8) 1.04445(12) -0.02846(4) 0.0266(2) Uani 1 1 d .
H24A H 0.1872 1.0670 -0.0500 0.040 Uiso 1 1 calc R
H24B H 0.1832 1.0815 0.0011 0.040 Uiso 1 1 calc R
H24C H 0.0961 1.0872 -0.0382 0.040 Uiso 1 1 calc R
C25 C 0.05547(6) 1.14478(10) 0.15574(3) 0.01741(16) Uani 1 1 d .
C26 C -0.02803(7) 1.08301(11) 0.16351(4) 0.0252(2) Uani 1 1 d .
H26A H -0.0764 1.1459 0.1506 0.038 Uiso 1 1 calc R
H26B H -0.0223 1.0732 0.1957 0.038 Uiso 1 1 calc R
H26C H -0.0388 0.9904 0.1492 0.038 Uiso 1 1 calc R

loop_
_atom_site_aniso_label
_atom_site_aniso_U_11
_atom_site_aniso_U_22
_atom_site_aniso_U_33
_atom_site_aniso_U_23
_atom_site_aniso_U_13
_atom_site_aniso_U_12
O1 0.0277(3) 0.0133(3) 0.0189(3) 0.0006(2) 0.0037(3) 0.0017(2)
O2 0.0732(7) 0.0328(5) 0.0258(4) -0.0042(3) 0.0280(4) -0.0058(5)
O3 0.0137(3) 0.0149(3) 0.0144(3) -0.0026(2) 0.0031(2) -0.0014(2)
O4 0.0356(4) 0.0115(3) 0.0372(4) -0.0001(3) 0.0158(3) 0.0019(3)
O5 0.0191(3) 0.0122(3) 0.0136(3) 0.0011(2) 0.0067(2) 0.0011(2)
O6 0.0177(3) 0.0134(3) 0.0128(3) 0.0012(2) 0.0041(2) 0.0030(2)
N1 0.0219(4) 0.0148(3) 0.0129(3) 0.0001(2) 0.0044(3) 0.0003(3)
N2 0.0166(3) 0.0093(3) 0.0164(3) -0.0006(2) 0.0051(3) -0.0009(2)
C1 0.0164(3) 0.0139(3) 0.0127(3) -0.0004(3) 0.0011(3) -0.0009(3)
C2 0.0184(4) 0.0142(3) 0.0147(3) -0.0016(3) 0.0024(3) 0.0007(3)
C3 0.0271(5) 0.0197(4) 0.0175(4) -0.0049(3) 0.0045(3) 0.0028(3)
C4 0.0283(5) 0.0156(4) 0.0230(4) -0.0061(3) 0.0018(4) 0.0032(3)
C5 0.0250(4) 0.0118(4) 0.0235(4) -0.0021(3) -0.0003(3) 0.0007(3)
C6 0.0210(4) 0.0125(3) 0.0179(4) -0.0005(3) 0.0016(3) -0.0008(3)
C7 0.0170(3) 0.0120(3) 0.0132(3) -0.0013(3) 0.0015(3) 0.0000(3)
C8 0.0145(3) 0.0118(3) 0.0129(3) -0.0008(3) 0.0028(3) -0.0004(3)
C9 0.0142(3) 0.0117(3) 0.0115(3) -0.0006(3) 0.0031(3) -0.0003(3)
C10 0.0156(3) 0.0146(3) 0.0119(3) -0.0002(3) 0.0026(3) -0.0025(3)
C11 0.0163(4) 0.0237(4) 0.0151(4) 0.0000(3) 0.0044(3) -0.0028(3)
C12 0.0184(4) 0.0298(5) 0.0185(4) 0.0020(4) 0.0044(3) -0.0087(4)
C13 0.0244(4) 0.0223(4) 0.0186(4) 0.0022(3) 0.0019(3) -0.0110(4)
C14 0.0230(4) 0.0145(4) 0.0169(4) 0.0011(3) 0.0018(3) -0.0052(3)
C15 0.0161(3) 0.0136(3) 0.0123(3) 0.0004(3) 0.0018(3) -0.0028(3)
C16 0.0141(3) 0.0104(3) 0.0127(3) -0.0005(3) 0.0033(3) -0.0006(3)
C17 0.0151(3) 0.0140(3) 0.0126(3) 0.0013(3) 0.0021(3) 0.0003(3)
C18 0.0188(4) 0.0197(4) 0.0212(4) 0.0049(3) 0.0027(3) 0.0043(3)
C19 0.0176(4) 0.0218(4) 0.0184(4) -0.0007(3) 0.0002(3) -0.0017(3)
C20 0.0161(3) 0.0120(3) 0.0134(3) 0.0015(3) 0.0037(3) 0.0001(3)
C21 0.0200(4) 0.0157(4) 0.0181(4) 0.0002(3) 0.0044(3) -0.0042(3)
C22 0.0221(4) 0.0197(4) 0.0139(4) 0.0028(3) 0.0054(3) -0.0020(3)
C23 0.0295(5) 0.0239(4) 0.0167(4) 0.0022(3) 0.0083(3) -0.0011(4)
C24 0.0308(5) 0.0241(5) 0.0267(5) 0.0085(4) 0.0104(4) 0.0004(4)
C25 0.0224(4) 0.0129(3) 0.0181(4) -0.0003(3) 0.0073(3) 0.0022(3)
C26 0.0220(4) 0.0190(4) 0.0383(6) 0.0006(4) 0.0145(4) 0.0030(3)

loop_
_atom_type_symbol
_atom_type_description
_atom_type_scat_dispersion_real
_atom_type_scat_dispersion_imag
_atom_type_scat_source
C C 0.0033 0.0016 'International Tables Vol C Tables 4.2.6.8 and 6.1.1.4'
H H 0.0000 0.0000 'International Tables Vol C Tables 4.2.6.8 and 6.1.1.4'
N N 0.0061 0.0033 'International Tables Vol C Tables 4.2.6.8 and 6.1.1.4'
O O 0.0106 0.0060 'International Tables Vol C Tables 4.2.6.8 and 6.1.1.4'

loop_
_geom_angle_atom_site_label_1
_geom_angle_atom_site_label_2
_geom_angle_atom_site_label_3
_geom_angle
C16 O3 C8 92.05(6)
C16 O5 C20 113.29(6)
C9 O6 C17 112.19(6)
C23 N1 C1 126.05(8)
C23 N1 C2 125.09(8)
C1 N1 C2 108.84(7)
C25 N2 C15 125.43(7)
C25 N2 C16 124.80(7)
C15 N2 C16 109.50(7)
O1 C1 N1 126.95(8)
O1 C1 C8 126.36(8)
N1 C1 C8 106.67(7)
C3 C2 C7 121.16(9)
C3 C2 N1 129.05(9)
C7 C2 N1 109.73(7)
C2 C3 C4 117.37(9)
C2 C3 H3A 121.3
C4 C3 H3A 121.3
C5 C4 C3 122.09(9)
C5 C4 H4A 119.0
C3 C4 H4A 119.0
C4 C5 C6 119.91(9)
C4 C5 H5A 120.0
C6 C5 H5A 120.0
C7 C6 C5 118.61(9)
C7 C6 H6A 120.7
C5 C6 H6A 120.7
C6 C7 C2 120.84(8)
C6 C7 C8 130.42(8)
C2 C7 C8 108.72(7)
O3 C8 C7 118.58(7)
O3 C8 C1 112.83(7)
C7 C8 C1 103.04(7)
O3 C8 C9 90.06(6)
C7 C8 C9 118.78(7)
C1 C8 C9 113.96(7)
O6 C9 C10 118.49(7)
O6 C9 C16 116.30(7)
C10 C9 C16 104.89(7)
O6 C9 C8 110.05(7)
C10 C9 C8 118.45(7)
C16 C9 C8 83.58(6)
C11 C10 C15 121.45(8)
C11 C10 C9 129.86(8)
C15 C10 C9 108.63(7)
C10 C11 C12 118.19(9)
C10 C11 H11A 120.9
C12 C11 H11A 120.9
C13 C12 C11 120.11(9)
C13 C12 H12A 119.9
C11 C12 H12A 119.9
C12 C13 C14 122.26(9)
C12 C13 H13A 118.9
C14 C13 H13A 118.9
C15 C14 C13 117.21(9)
C15 C14 H14A 121.4
C13 C14 H14A 121.4
C14 C15 C10 120.78(8)
C14 C15 N2 128.71(8)
C10 C15 N2 110.51(7)
O5 C16 O3 114.16(7)
O5 C16 N2 109.22(7)
O3 C16 N2 114.42(7)
O5 C16 C9 120.82(7)
O3 C16 C9 92.35(6)
N2 C16 C9 105.01(6)
O6 C17 C20 112.51(7)
O6 C17 C18 113.30(7)
C20 C17 C18 122.54(7)
O6 C17 C19 116.73(7)
C20 C17 C19 121.57(8)
C18 C17 C19 61.14(6)
C17 C18 C19 60.01(6)
C17 C18 H18A 117.8
C19 C18 H18A 117.8
C17 C18 H18B 117.8
C19 C18 H18B 117.8
H18A C18 H18B 114.9
C17 C19 C18 58.86(6)
C17 C19 H19A 117.9
C18 C19 H19A 117.9
C17 C19 H19B 117.9
C18 C19 H19B 117.9
H19A C19 H19B 115.0
O5 C20 C17 111.57(7)
O5 C20 C22 112.40(7)
C17 C20 C22 123.57(8)
O5 C20 C21 116.38(7)
C17 C20 C21 123.21(8)
C22 C20 C21 61.05(6)
C20 C21 C22 59.05(6)
C20 C21 H21A 117.9
C22 C21 H21A 117.9
C20 C21 H21B 117.9
C22 C21 H21B 117.9
H21A C21 H21B 115.0
C20 C22 C21 59.90(6)
C20 C22 H22A 117.8
C21 C22 H22A 117.8
C20 C22 H22B 117.8
C21 C22 H22B 117.8
H22A C22 H22B 114.9
O2 C23 N1 119.53(10)
O2 C23 C24 122.43(10)
N1 C23 C24 118.02(9)
C23 C24 H24A 109.5
C23 C24 H24B 109.5
H24A C24 H24B 109.5
C23 C24 H24C 109.5
H24A C24 H24C 109.5
H24B C24 H24C 109.5
O4 C25 N2 121.18(9)
O4 C25 C26 121.65(9)
N2 C25 C26 117.17(8)
C25 C26 H26A 109.5
C25 C26 H26B 109.5
H26A C26 H26B 109.5
C25 C26 H26C 109.5
H26A C26 H26C 109.5
H26B C26 H26C 109.5

loop_
_geom_bond_atom_site_label_1
_geom_bond_atom_site_label_2
_geom_bond_distance
O1 C1 1.2062(11)
O2 C23 1.2096(13)
O3 C16 1.4443(10)
O3 C8 1.4551(10)
O4 C25 1.2192(11)
O5 C16 1.3738(10)
O5 C20 1.4399(10)
O6 C9 1.4037(10)
O6 C17 1.4255(10)
N1 C23 1.4068(12)
N1 C1 1.4071(11)
N1 C2 1.4342(12)
N2 C25 1.3800(11)
N2 C15 1.4239(11)
N2 C16 1.4577(11)
C1 C8 1.5367(12)
C2 C3 1.3868(13)
C2 C7 1.3981(12)
C3 C4 1.3940(14)
C3 H3A 0.9300
C4 C5 1.3892(15)
C4 H4A 0.9300
C5 C6 1.3954(13)
C5 H5A 0.9300
C6 C7 1.3850(12)
C6 H6A 0.9300
C7 C8 1.4853(11)
C8 C9 1.5887(12)
C9 C10 1.4927(12)
C9 C16 1.5419(11)
C10 C11 1.3849(12)
C10 C15 1.4023(12)
C11 C12 1.3975(14)
C11 H11A 0.9300
C12 C13 1.3899(16)
C12 H12A 0.9300
C13 C14 1.3979(14)
C13 H13A 0.9300
C14 C15 1.3923(12)
C14 H14A 0.9300
C17 C20 1.4846(12)
C17 C18 1.4863(12)
C17 C19 1.5040(13)
C18 C19 1.5208(14)
C18 H18A 0.9700
C18 H18B 0.9700
C19 H19A 0.9700
C19 H19B 0.9700
C20 C22 1.4858(12)
C20 C21 1.4988(12)
C21 C22 1.5160(13)
C21 H21A 0.9700
C21 H21B 0.9700
C22 H22A 0.9700
C22 H22B 0.9700
C23 C24 1.4952(15)
C24 H24A 0.9600
C24 H24B 0.9600
C24 H24C 0.9600
C25 C26 1.5016(14)
C26 H26A 0.9600
C26 H26B 0.9600
C26 H26C 0.9600

loop_
_geom_torsion_atom_site_label_1
_geom_torsion_atom_site_label_2
_geom_torsion_atom_site_label_3
_geom_torsion_atom_site_label_4
_geom_torsion
C23 N1 C1 O1 15.25(15)
C2 N1 C1 O1 -163.05(9)
C23 N1 C1 C8 -166.49(9)
C2 N1 C1 C8 15.21(9)
C23 N1 C2 C3 -7.97(16)
C1 N1 C2 C3 170.34(9)
C23 N1 C2 C7 174.81(9)
C1 N1 C2 C7 -6.87(10)
C7 C2 C3 C4 0.81(14)
N1 C2 C3 C4 -176.12(9)
C2 C3 C4 C5 0.14(15)
C3 C4 C5 C6 -1.12(16)
C4 C5 C6 C7 1.12(14)
C5 C6 C7 C2 -0.19(14)
C5 C6 C7 C8 -178.27(9)
C3 C2 C7 C6 -0.80(14)
N1 C2 C7 C6 176.67(8)
C3 C2 C7 C8 177.66(8)
N1 C2 C7 C8 -4.87(10)
C16 O3 C8 C7 134.07(8)
C16 O3 C8 C1 -105.39(7)
C16 O3 C8 C9 10.79(6)
C6 C7 C8 O3 -42.88(13)
C2 C7 C8 O3 138.85(8)
C6 C7 C8 C1 -168.31(9)
C2 C7 C8 C1 13.42(9)
C6 C7 C8 C9 64.61(12)
C2 C7 C8 C9 -113.66(8)
O1 C1 C8 O3 31.82(12)
N1 C1 C8 O3 -146.45(7)
O1 C1 C8 C7 160.89(9)
N1 C1 C8 C7 -17.38(9)
O1 C1 C8 C9 -69.03(11)
N1 C1 C8 C9 112.69(8)
C17 O6 C9 C10 93.13(8)
C17 O6 C9 C16 -33.33(10)
C17 O6 C9 C8 -126.06(7)
O3 C8 C9 O6 105.54(7)
C7 C8 C9 O6 -17.58(10)
C1 C8 C9 O6 -139.31(7)
O3 C8 C9 C10 -113.63(7)
C7 C8 C9 C10 123.25(8)
C1 C8 C9 C10 1.52(10)
O3 C8 C9 C16 -10.15(6)
C7 C8 C9 C16 -133.27(8)
C1 C8 C9 C16 105.00(7)
O6 C9 C10 C11 41.88(13)
C16 C9 C10 C11 173.62(9)
C8 C9 C10 C11 -95.66(11)
O6 C9 C10 C15 -140.96(7)
C16 C9 C10 C15 -9.21(9)
C8 C9 C10 C15 81.50(9)
C15 C10 C11 C12 -0.87(13)
C9 C10 C11 C12 175.98(9)
C10 C11 C12 C13 0.82(14)
C11 C12 C13 C14 -0.08(15)
C12 C13 C14 C15 -0.61(14)
C13 C14 C15 C10 0.57(13)
C13 C14 C15 N2 -179.55(8)
C11 C10 C15 C14 0.17(13)
C9 C10 C15 C14 -177.28(8)
C11 C10 C15 N2 -179.73(8)
C9 C10 C15 N2 2.82(9)
C25 N2 C15 C14 11.12(14)
C16 N2 C15 C14 -174.58(9)
C25 N2 C15 C10 -168.99(8)
C16 N2 C15 C10 5.31(10)
C20 O5 C16 O3 81.17(8)
C20 O5 C16 N2 -149.32(7)
C20 O5 C16 C9 -27.49(10)
C8 O3 C16 O5 -136.61(7)
C8 O3 C16 N2 96.53(7)
C8 O3 C16 C9 -11.13(6)
C25 N2 C16 O5 -65.47(10)
C15 N2 C16 O5 120.18(7)
C25 N2 C16 O3 63.90(11)
C15 N2 C16 O3 -110.45(8)
C25 N2 C16 C9 163.59(8)
C15 N2 C16 C9 -10.76(9)
O6 C9 C16 O5 21.12(11)
C10 C9 C16 O5 -111.87(8)
C8 C9 C16 O5 130.34(8)
O6 C9 C16 O3 -98.98(7)
C10 C9 C16 O3 128.03(6)
C8 C9 C16 O3 10.24(6)
O6 C9 C16 N2 144.95(7)
C10 C9 C16 N2 11.96(8)
C8 C9 C16 N2 -105.82(7)
C9 O6 C17 C20 54.40(9)
C9 O6 C17 C18 -161.27(7)
C9 O6 C17 C19 -93.08(9)
O6 C17 C18 C19 108.78(8)
C20 C17 C18 C19 -110.94(9)
O6 C17 C19 C18 -103.18(8)
C20 C17 C19 C18 112.47(9)
C16 O5 C20 C17 46.51(9)
C16 O5 C20 C22 -169.76(7)
C16 O5 C20 C21 -102.09(8)
O6 C17 C20 O5 -62.10(9)
C18 C17 C20 O5 157.34(8)
C19 C17 C20 O5 83.60(10)
O6 C17 C20 C22 158.93(8)
C18 C17 C20 C22 18.38(13)
C19 C17 C20 C22 -55.36(12)
O6 C17 C20 C21 83.99(10)
C18 C17 C20 C21 -56.57(12)
C19 C17 C20 C21 -130.31(9)
O5 C20 C21 C22 -102.23(8)
C17 C20 C21 C22 113.16(9)
O5 C20 C22 C21 108.74(8)
C17 C20 C22 C21 -112.59(9)
C1 N1 C23 O2 -175.63(11)
C2 N1 C23 O2 2.40(16)
C1 N1 C23 C24 6.38(15)
C2 N1 C23 C24 -175.60(9)
C15 N2 C25 O4 -4.15(14)
C16 N2 C25 O4 -177.61(9)
C15 N2 C25 C26 175.98(9)
C16 N2 C25 C26 2.53(13)
